data_7206073
loop_
_publ_author_name
'M\'inguez Espallargas, Guillermo'
'Florence, Alastair J.'
'van de Streek, Jacco'
'Brammer, Lee'

_publ_section_title
;
 Different structural destinations: comparing reactions of
 [CuBr2(3-Brpy)2] crystals with HBr and HCl gas
;
_journal_issue 13
_journal_name_full CrystEngComm
_journal_page_first 4400
_journal_paper_doi 10.1039/c1ce05222e
_journal_volume 13
_journal_year 2011
_chemical_compound_source 'see text'
_chemical_formula_moiety '2(C5 H5 Br N), Br4 Cu'
_chemical_formula_sum 'C10 H10 Br6 Cu N2'
_chemical_formula_weight 701.15
_chemical_name_systematic ?
_space_group_IT_number 2
_symmetry_cell_setting triclinic
_symmetry_Int_Tables_number 2
_symmetry_space_group_name_Hall '-P 1'
_symmetry_space_group_name_H-M 'P -1'
_cell_angle_alpha 89.7895(10)
_cell_angle_beta 89.47851(91)
_cell_angle_gamma 79.0643(11)
_cell_formula_units_Z 2
_cell_length_a 6.589040(79)
_cell_length_b 8.60622(11)
_cell_length_c 16.25227(21)
_cell_measurement_temperature 298
_cell_volume 904.84(2)
_computing_data_collection 'DIFFRAC plus XRD Commander (Kienle & Jacob, 2003)'
_computing_data_reduction 'DASH (David et al., 2001)'
_computing_publication_material 'enCifer (Cambridge Crystallographic Data Centre, 2004)'
_computing_structure_refinement 'Topas (Coelho, 2003)'
_computing_structure_solution 'DASH (David et al., 2001)'
_diffrn_ambient_temperature 298
_diffrn_radiation_monochromator 'primary focussing, Ge 111'
_diffrn_radiation_probe x-ray
_diffrn_radiation_type synchrotron
_diffrn_radiation_wavelength 0.999370
_diffrn_reflns_limit_h_max 4
_diffrn_reflns_limit_h_min 0
_diffrn_reflns_limit_k_max 5
_diffrn_reflns_limit_k_min -5
_diffrn_reflns_limit_l_max 11
_diffrn_reflns_limit_l_min -10
_diffrn_reflns_number 629
_diffrn_source synchrotron
_exptl_absorpt_coefficient_mu 7.618
_exptl_absorpt_correction_type none
_exptl_crystal_density_diffrn 2.573
_exptl_crystal_density_method 'Not Measured'
_exptl_crystal_F_000 646
_pd_char_colour green
_pd_char_particle_morphology 'visual estimate, prisms'
_pd_instr_location 'Solid-State Research Group, University of Strathclyde, Glasgow, U.K.'
_pd_meas_2theta_range_inc 0.01
_pd_meas_2theta_range_max 40.0
_pd_meas_2theta_range_min 2.0
_pd_meas_number_of_points 3800
_pd_meas_scan_method step
_pd_prep_temperature 298
_pd_proc_ls_background_function
;
Chebyshev polynomial
;
_pd_proc_ls_pref_orient_corr
; 
A spherical harmonics-based preferred orientation correction 
was applied with Topas during the Rietveld refinement.
;
_pd_proc_ls_profile_function
;   
Fundamental parameters with axial divergence correction
;
_pd_proc_ls_prof_R_factor 0.0817
_pd_proc_ls_prof_wR_expected 0.0160
_pd_proc_ls_prof_wR_factor 0.0615
_pd_spec_mounting '0.7 mm borosilicate capillary'
_pd_spec_mount_mode transmission
_pd_spec_shape cylinder
_pd_spec_size_axial 12
_pd_spec_size_equat 0.7
_refine_ls_extinction_method none
_refine_ls_goodness_of_fit_all 3.839
_refine_ls_hydrogen_treatment refxyz
_refine_ls_matrix_type sparse
_refine_ls_number_constraints 88
_refine_ls_number_parameters 48
_refine_ls_number_restraints 0
_refine_ls_shift/su_max 0.005
_refine_ls_weighting_details 1/\s(Y~obs~)^2^
_refine_ls_weighting_scheme sigma
_cod_data_source_file 2_before-heating.cif
_cod_data_source_block 2
_cod_database_code 7206073

loop_
_symmetry_equiv_pos_site_id
_symmetry_equiv_pos_as_xyz
1 -x,-y,-z
2 x,y,z

loop_
_atom_site_label
_atom_site_type_symbol
_atom_site_thermal_displace_type
_atom_site_fract_x
_atom_site_fract_y
_atom_site_fract_z
_atom_site_occupancy
_atom_site_U_iso_or_equiv
_atom_site_calc_flag
_atom_site_refinement_flags
Cu1 Cu Uiso 0.6859 0.79985 0.75954 1.000 0.0380 . .
Br1 Br Uiso 0.52546 0.92805 0.63949 1.000 0.0380 . .
Br2 Br Uiso 0.57864 0.75689 0.89612 1.000 0.0380 . .
Br3 Br Uiso 0.90803 0.98312 0.78455 1.000 0.0380 . .
Br4 Br Uiso 0.73948 0.53556 0.70701 1.000 0.0380 . .
N11 N Uiso 1.3849 0.12452 0.86354 1.000 0.0380 . .
H11 H Uiso 1.47951 0.0186848 0.855786 1.000 0.0456 . .
C12 C Uiso 1.20922 0.1309 0.9071 1.000 0.0380 . .
H12 H Uiso 1.17095 0.024067 0.933262 1.000 0.0456 . .
C13 C Uiso 1.07748 0.27513 0.91839 1.000 0.0380 . .
Br13 Br Uiso 0.83807 0.27883 0.98331 1.000 0.0380 . .
C14 C Uiso 1.12481 0.40975 0.88429 1.000 0.0380 . .
H14 H Uiso 1.02078 0.522312 0.892364 1.000 0.0456 . .
C15 C Uiso 1.30876 0.40077 0.83907 1.000 0.0380 . .
H15 H Uiso 1.34883 0.505889 0.811606 1.000 0.0456 . .
C16 C Uiso 1.43957 0.25304 0.82995 1.000 0.0380 . .
H16 H Uiso 1.58366 0.243013 0.796005 1.000 0.0456 . .
N21 N Uiso -0.08319 0.1233 0.60522 1.000 0.0380 . .
H21 H Uiso -0.15315 0.0619431 0.646153 1.000 0.0456 . .
C22 C Uiso 0.06829 0.20401 0.63126 1.000 0.0380 . .
H22 H Uiso 0.115723 0.200327 0.694976 1.000 0.0456 . .
C23 C Uiso 0.15667 0.28985 0.57305 1.000 0.0380 . .
Br23 Br Uiso 0.37289 0.3956 0.60467 1.000 0.0380 . .
C24 C Uiso 0.09696 0.29546 0.49343 1.000 0.0380 . .
H24 H Uiso 0.166229 0.363601 0.448708 1.000 0.0456 . .
C25 C Uiso -0.04743 0.21608 0.4711 1.000 0.0380 . .
H25 H Uiso -0.0965678 0.222588 0.407568 1.000 0.0456 . .
C26 C Uiso -0.13689 0.12693 0.52465 1.000 0.0380 . .
H26 H Uiso -0.249447 0.0597381 0.50337 1.000 0.0456 . .

loop_
_atom_type_symbol
_atom_type_description
_atom_type_scat_source
N N 'International Tables Vol C Table 6.1.1.4'
Cu Cu 'International Tables Vol C Table 6.1.1.4'
Br Br 'International Tables Vol C Table 6.1.1.4'
H H 'International Tables Vol C Table 6.1.1.4'
C C 'International Tables Vol C Table 6.1.1.4'

loop_
_geom_angle_atom_site_label_1
_geom_angle_atom_site_label_2
_geom_angle_atom_site_label_3
_geom_angle
_geom_angle_site_symmetry_1
_geom_angle_site_symmetry_2
_geom_angle_site_symmetry_3
_geom_angle_publ_flag
C12 N11 C16 122.65 . . . no
N11 C12 C13 119.52 . . . no
Br13 C13 C12 117.85 . . . no
Br13 C13 C14 122.03 . . . no
C12 C13 C14 120.11 . . . no
C13 C14 C15 119.54 . . . no
C14 C15 C16 118.69 . . . no
N11 C16 C15 119.47 . . . no
C12 N11 H11 118.71 . . . no
C16 N11 H11 118.64 . . . no
N11 C12 H12 120.26 . . . no
C13 C12 H12 120.22 . . . no
C13 C14 H14 120.15 . . . no
C15 C14 H14 120.31 . . . no
C14 C15 H15 120.63 . . . no
C16 C15 H15 120.68 . . . no
N11 C16 H16 120.32 . . . no
C15 C16 H16 120.21 . . . no
C22 N21 C26 119.97 . . . no
N21 C22 C23 117.91 . . . no
Br23 C23 C22 119.55 . . . no
Br23 C23 C24 119.22 . . . no
C22 C23 C24 121.20 . . . no
C23 C24 C25 118.95 . . . no
C24 C25 C26 122.80 . . . no
N21 C26 C25 119.11 . . . no
C22 N21 H21 120.00 . . . no
C26 N21 H21 120.03 . . . no
N21 C22 H22 121.07 . . . no
C23 C22 H22 121.03 . . . no
C23 C24 H24 120.49 . . . no
C25 C24 H24 120.57 . . . no
C24 C25 H25 118.67 . . . no
C26 C25 H25 118.53 . . . no
N21 C26 H26 120.40 . . . no
C25 C26 H26 120.49 . . . no
Br1 Cu1 Br2 135.72 . . . no
Br1 Cu1 Br3 96.54 . . . no
Br1 Cu1 Br4 96.74 . . . no
Br2 Cu1 Br3 100.08 . . . no
Br2 Cu1 Br4 100.43 . . . no
Br3 Cu1 Br4 133.95 . . . no

loop_
_geom_bond_atom_site_label_1
_geom_bond_atom_site_label_2
_geom_bond_distance
_geom_bond_site_symmetry_1
_geom_bond_site_symmetry_2
_geom_bond_publ_flag
Br13 C13 1.8851 . . no
N11 C12 1.3437 . . no
N11 C16 1.3395 . . no
C12 C13 1.3849 . . no
C13 C14 1.3696 . . no
C14 C15 1.4014 . . no
C15 C16 1.4016 . . no
N11 H11 1.0090 . . no
C12 H12 1.0829 . . no
C14 H14 1.0830 . . no
C15 H15 1.0830 . . no
C16 H16 1.0830 . . no
Br23 C23 1.9055 . . no
N21 C22 1.3895 . . no
N21 C26 1.3582 . . no
C22 C23 1.3885 . . no
C23 C24 1.3539 . . no
C24 C25 1.3260 . . no
C25 C26 1.3605 . . no
N21 H21 1.0090 . . no
C22 H22 1.0831 . . no
C24 H24 1.0830 . . no
C25 H25 1.0830 . . no
C26 H26 1.0830 . . no
Br1 Cu1 2.3918 . . no
Br2 Cu1 2.3723 . . no
Br3 Cu1 2.3847 . . no
Br4 Cu1 2.3940 . . no

loop_
_geom_torsion_atom_site_label_1
_geom_torsion_atom_site_label_2
_geom_torsion_atom_site_label_3
_geom_torsion_atom_site_label_4
_geom_torsion
_geom_torsion_site_symmetry_1
_geom_torsion_site_symmetry_2
_geom_torsion_site_symmetry_3
_geom_torsion_site_symmetry_4
_geom_torsion_publ_flag
C16 N11 C12 C13 0.02 . . . . no
C12 N11 C16 C15 -0.88 . . . . no
N11 C12 C13 Br13 -177.74 . . . . no
N11 C12 C13 C14 0.97 . . . . no
Br13 C13 C14 C15 177.67 . . . . no
C12 C13 C14 C15 -0.99 . . . . no
C13 C14 C15 C16 -0.10 . . . . no
C14 C15 C16 N11 0.83 . . . . no
C16 N11 C12 H12 179.96 . . . . no
H11 N11 C12 C13 -179.98 . . . . no
H11 N11 C12 H12 -0.06 . . . . no
C12 N11 C16 H16 179.00 . . . . no
H11 N11 C16 C15 179.00 . . . . no
H11 N11 C16 H16 -1.00 . . . . no
H12 C12 C13 Br13 2.00 . . . . no
H12 C12 C13 C14 -179.00 . . . . no
Br13 C13 C14 H14 -2.00 . . . . no
C12 C13 C14 H14 179.00 . . . . no
C13 C14 C15 H15 -179.97 . . . . no
H14 C14 C15 C16 -180.00 . . . . no
H14 C14 C15 H15 0.14 . . . . no
C14 C15 C16 H16 -179.00 . . . . no
H15 C15 C16 N11 -179.00 . . . . no
H15 C15 C16 H16 1.00 . . . . no
C26 N21 C22 C23 1.56 . . . . no
C22 N21 C26 C25 -2.98 . . . . no
N21 C22 C23 Br23 -177.47 . . . . no
N21 C22 C23 C24 0.24 . . . . no
Br23 C23 C24 C25 177.15 . . . . no
C22 C23 C24 C25 -0.56 . . . . no
C23 C24 C25 C26 -0.93 . . . . no
C24 C25 C26 N21 2.72 . . . . no
C26 N21 C22 H22 -178.58 . . . . no
H21 N21 C22 C23 -178.50 . . . . no
H21 N21 C22 H22 1.36 . . . . no
C22 N21 C26 H26 177.03 . . . . no
H21 N21 C26 C25 177.08 . . . . no
H21 N21 C26 H26 -2.91 . . . . no
H22 C22 C23 Br23 2.67 . . . . no
H22 C22 C23 C24 -179.62 . . . . no
Br23 C23 C24 H24 -2.77 . . . . no
C22 C23 C24 H24 179.51 . . . . no
C23 C24 C25 H25 178.95 . . . . no
H24 C24 C25 C26 178.99 . . . . no
H24 C24 C25 H25 -1.13 . . . . no
C24 C25 C26 H26 -177.29 . . . . no
H25 C25 C26 N21 -177.15 . . . . no
H25 C25 C26 H26 2.83 . . . . no
